data_4130060
loop_
_publ_author_name
'Wu, Jicheng'
'Zhao, Changgui'
'Wang, Jian'

_publ_section_title
;
 Enantioselective Intermolecular Enamide-Aldehyde Cross-Coupling Catalyzed
 by Chiral N-Heterocyclic Carbenes.
;
_journal_issue 14
_journal_name_full 'Journal of the American Chemical Society'
_journal_page_first 4706
_journal_page_last 4709
_journal_paper_doi 10.1021/jacs.5b13501
_journal_volume 138
_journal_year 2016
_chemical_formula_moiety 'C25 H27 N O2'
_chemical_formula_sum 'C25 H27 N O2'
_chemical_formula_weight 373.47
_space_group_crystal_system monoclinic
_space_group_IT_number 5
_space_group_name_Hall 'C 2y'
_space_group_name_H-M_alt 'C 1 2 1'
_atom_sites_solution_hydrogens geom
_audit_creation_date 2015-10-22
_audit_creation_method
;
  Olex2 1.1
  (compiled 2011.02.15 svn.r1672, GUI svn.r3494)
;
_cell_angle_alpha 90
_cell_angle_beta 116.907(9)
_cell_angle_gamma 90
_cell_formula_units_Z 4
_cell_length_a 21.2783(16)
_cell_length_b 6.1728(4)
_cell_length_c 18.1174(13)
_cell_measurement_reflns_used 4401
_cell_measurement_temperature 103.2
_cell_measurement_theta_max 71.0628
_cell_measurement_theta_min 4.1991
_cell_volume 2122.0(3)
_computing_cell_refinement
;
CrysAlisPro, Agilent Technologies,
Version 1.171.35.11 (release 16-05-2011 CrysAlis171 .NET)
(compiled May 16 2011,17:55:39)
;
_computing_data_collection
;
CrysAlisPro, Agilent Technologies,
Version 1.171.35.11 (release 16-05-2011 CrysAlis171 .NET)
(compiled May 16 2011,17:55:39)
;
_computing_data_reduction
;
CrysAlisPro, Agilent Technologies,
Version 1.171.35.11 (release 16-05-2011 CrysAlis171 .NET)
(compiled May 16 2011,17:55:39)
;
_computing_molecular_graphics
;
O. V. Dolomanov, L. J. Bourhis, R. J. Gildea, J. A. K. Howard and H. Puschmann,
OLEX2: a complete structure solution, refinement and analysis program.
J. Appl. Cryst. (2009). 42, 339-341.
;
_computing_publication_material
;
O. V. Dolomanov, L. J. Bourhis, R. J. Gildea, J. A. K. Howard and H. Puschmann,
OLEX2: a complete structure solution, refinement and analysis program.
J. Appl. Cryst. (2009). 42, 339-341.
;
_computing_structure_refinement 'SHELXL-2014/7 (Sheldrick, 2014)'
_computing_structure_solution 'A short history of SHELX (Sheldrick, 2007)/Bruker'
_diffrn_ambient_temperature 103.2
_diffrn_detector_area_resol_mean 16.0971
_diffrn_measured_fraction_theta_full 1.000
_diffrn_measured_fraction_theta_max 0.988
_diffrn_measurement_details
;
#__ type_ start__ end____ width___ exp.time_
  1 omega  -10.00   15.00   1.0000    1.5000
omega____ theta____ kappa____ phi______ frames
    -       -3.5000  111.0000  -30.0000 25

#__ type_ start__ end____ width___ exp.time_
  2 omega   56.00   83.00   1.0000    1.5000
omega____ theta____ kappa____ phi______ frames
    -       36.8122   37.0000   60.0000 27

#__ type_ start__ end____ width___ exp.time_
  3 omega   31.00   58.00   1.0000    1.5000
omega____ theta____ kappa____ phi______ frames
    -       36.8122   37.0000 -180.0000 27

#__ type_ start__ end____ width___ exp.time_
  4 omega  -30.00   50.00   1.0000    1.5000
omega____ theta____ kappa____ phi______ frames
    -       36.8122  -37.0000   90.0000 80

#__ type_ start__ end____ width___ exp.time_
  5 omega  -29.00   63.00   1.0000    1.5000
omega____ theta____ kappa____ phi______ frames
    -       36.8122  -77.0000   60.0000 92

#__ type_ start__ end____ width___ exp.time_
  6 omega   60.00  104.00   1.0000    1.5000
omega____ theta____ kappa____ phi______ frames
    -       36.8122   77.0000 -180.0000 44

#__ type_ start__ end____ width___ exp.time_
  7 omega   21.00   84.00   1.0000    1.5000
omega____ theta____ kappa____ phi______ frames
    -       36.8122   37.0000   90.0000 63

#__ type_ start__ end____ width___ exp.time_
  8 omega   -8.00   54.00   1.0000    1.5000
omega____ theta____ kappa____ phi______ frames
    -       36.8122  -37.0000 -150.0000 62

#__ type_ start__ end____ width___ exp.time_
  9 omega   19.00   76.00   1.0000    1.5000
omega____ theta____ kappa____ phi______ frames
    -       36.8122   37.0000   30.0000 57

#__ type_ start__ end____ width___ exp.time_
 10 omega   10.00  103.00   1.0000    1.5000
omega____ theta____ kappa____ phi______ frames
    -       36.8122   77.0000   60.0000 93

#__ type_ start__ end____ width___ exp.time_
 11 omega   78.00  105.00   1.0000    1.5000
omega____ theta____ kappa____ phi______ frames
    -       36.8122 -164.0000  122.0000 27

#__ type_ start__ end____ width___ exp.time_
 12 omega   38.00   65.00   1.0000    1.5000
omega____ theta____ kappa____ phi______ frames
    -       36.8122   77.0000   90.0000 27

#__ type_ start__ end____ width___ exp.time_
 13 omega   81.00  107.00   1.0000    2.0000
omega____ theta____ kappa____ phi______ frames
    -      108.0000   77.0000   90.0000 26

#__ type_ start__ end____ width___ exp.time_
 14 omega  130.00  173.00   1.0000    2.0000
omega____ theta____ kappa____ phi______ frames
    -      108.0000   77.0000    0.0000 43

#__ type_ start__ end____ width___ exp.time_
 15 omega  119.00  146.00   1.0000    2.0000
omega____ theta____ kappa____ phi______ frames
    -      108.0000   77.0000   30.0000 27

#__ type_ start__ end____ width___ exp.time_
 16 omega   81.00  108.00   1.0000    2.0000
omega____ theta____ kappa____ phi______ frames
    -      108.0000   77.0000    0.0000 27

#__ type_ start__ end____ width___ exp.time_
 17 omega  117.00  173.00   1.0000    2.0000
omega____ theta____ kappa____ phi______ frames
    -      108.0000   77.0000  -30.0000 56

#__ type_ start__ end____ width___ exp.time_
 18 omega   81.00  108.00   1.0000    2.0000
omega____ theta____ kappa____ phi______ frames
    -      108.0000   77.0000  -30.0000 27

#__ type_ start__ end____ width___ exp.time_
 19 omega   81.00  108.00   1.0000    2.0000
omega____ theta____ kappa____ phi______ frames
    -      108.0000   77.0000   30.0000 27

#__ type_ start__ end____ width___ exp.time_
 20 omega   70.00  108.00   1.0000    2.0000
omega____ theta____ kappa____ phi______ frames
    -      108.0000   15.0000  120.0000 38

#__ type_ start__ end____ width___ exp.time_
 21 omega   40.00  134.00   1.0000    2.0000
omega____ theta____ kappa____ phi______ frames
    -      108.0000  -77.0000   30.0000 94

#__ type_ start__ end____ width___ exp.time_
 22 omega   70.00   97.00   1.0000    2.0000
omega____ theta____ kappa____ phi______ frames
    -      108.0000   15.0000 -180.0000 27

#__ type_ start__ end____ width___ exp.time_
 23 omega  120.00  171.00   1.0000    2.0000
omega____ theta____ kappa____ phi______ frames
    -      108.0000   77.0000  120.0000 51

#__ type_ start__ end____ width___ exp.time_
 24 omega   74.00  102.00   1.0000    2.0000
omega____ theta____ kappa____ phi______ frames
    -      108.0000   15.0000   90.0000 28

#__ type_ start__ end____ width___ exp.time_
 25 omega   81.00  108.00   1.0000    2.0000
omega____ theta____ kappa____ phi______ frames
    -      108.0000   77.0000  150.0000 27

#__ type_ start__ end____ width___ exp.time_
 26 omega   71.00   98.00   1.0000    2.0000
omega____ theta____ kappa____ phi______ frames
    -      108.0000   15.0000   60.0000 27

#__ type_ start__ end____ width___ exp.time_
 27 omega   73.00  102.00   1.0000    2.0000
omega____ theta____ kappa____ phi______ frames
    -      108.0000   15.0000  150.0000 29

#__ type_ start__ end____ width___ exp.time_
 28 omega   40.00   96.00   1.0000    2.0000
omega____ theta____ kappa____ phi______ frames
    -      108.0000  -45.0000 -150.0000 56

#__ type_ start__ end____ width___ exp.time_
 29 omega   81.00  107.00   1.0000    2.0000
omega____ theta____ kappa____ phi______ frames
    -      108.0000   77.0000  120.0000 26

#__ type_ start__ end____ width___ exp.time_
 30 omega   92.00  119.00   1.0000    2.0000
omega____ theta____ kappa____ phi______ frames
    -      108.0000   45.0000    0.0000 27

#__ type_ start__ end____ width___ exp.time_
 31 omega   81.00  147.00   1.0000    2.0000
omega____ theta____ kappa____ phi______ frames
    -      108.0000   77.0000   60.0000 66

#__ type_ start__ end____ width___ exp.time_
 32 omega   91.00  118.00   1.0000    2.0000
omega____ theta____ kappa____ phi______ frames
    -      108.0000   45.0000  150.0000 27

#__ type_ start__ end____ width___ exp.time_
 33 omega   92.00  119.00   1.0000    2.0000
omega____ theta____ kappa____ phi______ frames
    -      108.0000   45.0000   30.0000 27

#__ type_ start__ end____ width___ exp.time_
 34 omega  129.00  162.00   1.0000    2.0000
omega____ theta____ kappa____ phi______ frames
    -      108.0000   77.0000   90.0000 33

#__ type_ start__ end____ width___ exp.time_
 35 omega  106.00  133.00   1.0000    2.0000
omega____ theta____ kappa____ phi______ frames
    -      108.0000   45.0000   90.0000 27

#__ type_ start__ end____ width___ exp.time_
 36 omega  148.00  175.00   1.0000    2.0000
omega____ theta____ kappa____ phi______ frames
    -      108.0000   77.0000  150.0000 27

#__ type_ start__ end____ width___ exp.time_
 37 omega   49.00  135.00   1.0000    2.0000
omega____ theta____ kappa____ phi______ frames
    -      108.0000  -77.0000 -150.0000 86

#__ type_ start__ end____ width___ exp.time_
 38 omega   10.00  104.00   1.0000    1.5000
omega____ theta____ kappa____ phi______ frames
    -       36.8122   77.0000 -120.0000 94

#__ type_ start__ end____ width___ exp.time_
 39 omega   10.00  104.00   1.0000    1.5000
omega____ theta____ kappa____ phi______ frames
    -       36.8122   77.0000  150.0000 94

#__ type_ start__ end____ width___ exp.time_
 40 omega   10.00  104.00   1.0000    1.5000
omega____ theta____ kappa____ phi______ frames
    -       36.8122   77.0000  -30.0000 94

#__ type_ start__ end____ width___ exp.time_
 41 omega   43.00  110.00   1.0000    1.5000
omega____ theta____ kappa____ phi______ frames
    -       36.8122 -164.0000  -57.0000 67

#__ type_ start__ end____ width___ exp.time_
 42 omega   10.00  104.00   1.0000    1.5000
omega____ theta____ kappa____ phi______ frames
    -       36.8122   77.0000   90.0000 94

#__ type_ start__ end____ width___ exp.time_
 43 omega   43.00  110.00   1.0000    1.5000
omega____ theta____ kappa____ phi______ frames
    -       36.8122 -164.0000 -147.0000 67

#__ type_ start__ end____ width___ exp.time_
 44 omega  -32.00   56.00   1.0000    1.5000
omega____ theta____ kappa____ phi______ frames
    -       36.8122  -37.0000  150.0000 88

#__ type_ start__ end____ width___ exp.time_
 45 omega  -35.00   65.00   1.0000    1.5000
omega____ theta____ kappa____ phi______ frames
    -       36.8122  -21.0000   -5.0000 100

#__ type_ start__ end____ width___ exp.time_
 46 omega   11.00   85.00   1.0000    1.5000
omega____ theta____ kappa____ phi______ frames
    -       36.8122 -116.0000    0.0000 74

#__ type_ start__ end____ width___ exp.time_
 47 omega  -31.00   64.00   1.0000    1.5000
omega____ theta____ kappa____ phi______ frames
    -       36.8122  -77.0000  -30.0000 95

#__ type_ start__ end____ width___ exp.time_
 48 omega   70.00  118.00   1.0000    2.0000
omega____ theta____ kappa____ phi______ frames
    -      108.0000   15.0000 -120.0000 48
;
_diffrn_measurement_device_type 'Xcalibur, Eos, Gemini'
_diffrn_measurement_method '\w scans'
_diffrn_orient_matrix_UB_11 -0.0565510000
_diffrn_orient_matrix_UB_12 -0.0143520000
_diffrn_orient_matrix_UB_13 -0.0908787000
_diffrn_orient_matrix_UB_21 0.0568485000
_diffrn_orient_matrix_UB_22 -0.0670341000
_diffrn_orient_matrix_UB_23 -0.0260690000
_diffrn_orient_matrix_UB_31 -0.0122316000
_diffrn_orient_matrix_UB_32 -0.2400976000
_diffrn_orient_matrix_UB_33 0.0127264000
_diffrn_radiation_monochromator graphite
_diffrn_radiation_type 'Cu K\a'
_diffrn_radiation_wavelength 1.5418
_diffrn_reflns_av_R_equivalents 0.0284
_diffrn_reflns_av_unetI/netI 0.0299
_diffrn_reflns_Laue_measured_fraction_full 1.000
_diffrn_reflns_Laue_measured_fraction_max 0.988
_diffrn_reflns_limit_h_max 22
_diffrn_reflns_limit_h_min -25
_diffrn_reflns_limit_k_max 6
_diffrn_reflns_limit_k_min -7
_diffrn_reflns_limit_l_max 22
_diffrn_reflns_limit_l_min -21
_diffrn_reflns_number 10961
_diffrn_reflns_point_group_measured_fraction_full 0.905
_diffrn_reflns_point_group_measured_fraction_max 0.887
_diffrn_reflns_theta_full 67.684
_diffrn_reflns_theta_max 71.202
_diffrn_reflns_theta_min 4.203
_diffrn_source 'Enhance (Cu) X-ray Source'
_exptl_absorpt_coefficient_mu 0.574
_exptl_absorpt_correction_T_max 1.00000
_exptl_absorpt_correction_T_min 0.83615
_exptl_absorpt_correction_type multi-scan
_exptl_absorpt_process_details
;
CrysAlisPro, Agilent Technologies,
Version 1.171.35.11 (release 16-05-2011 CrysAlis171 .NET)
(compiled May 16 2011,17:55:39)
Empirical absorption correction using spherical harmonics,
 implemented in SCALE3 ABSPACK scaling algorithm.
;
_exptl_crystal_density_diffrn 1.169
_exptl_crystal_F_000 800
_exptl_crystal_size_max 0.650
_exptl_crystal_size_mid 0.400
_exptl_crystal_size_min 0.040
_refine_diff_density_max 0.292
_refine_diff_density_min -0.146
_refine_diff_density_rms 0.036
_refine_ls_abs_structure_details
;
 Flack x determined using 1192 quotients [(I+)-(I-)]/[(I+)+(I-)]
 (Parsons, Flack and Wagner, Acta Cryst. B69 (2013) 249-259).
;
_refine_ls_abs_structure_Flack 0.07(19)
_refine_ls_extinction_method none
_refine_ls_goodness_of_fit_ref 1.032
_refine_ls_hydrogen_treatment constr
_refine_ls_matrix_type full
_refine_ls_number_parameters 258
_refine_ls_number_reflns 3667
_refine_ls_number_restraints 1
_refine_ls_restrained_S_all 1.032
_refine_ls_R_factor_all 0.0476
_refine_ls_R_factor_gt 0.0427
_refine_ls_shift/su_max 0.000
_refine_ls_shift/su_mean 0.000
_refine_ls_structure_factor_coef Fsqd
_refine_ls_weighting_details 'w=1/[\s^2^(Fo^2^)+(0.0579P)^2^+1.0197P] where P=(Fo^2^+2Fc^2^)/3'
_refine_ls_weighting_scheme calc
_refine_ls_wR_factor_gt 0.1077
_refine_ls_wR_factor_ref 0.1126
_reflns_Friedel_coverage 0.635
_reflns_Friedel_fraction_full 0.789
_reflns_Friedel_fraction_max 0.764
_reflns_number_gt 3362
_reflns_number_total 3667
_reflns_threshold_expression 'I > 2\s(I)'
_cod_data_source_file ja5b13501_si_001.cif
_cod_data_source_block exp_3500
_cod_original_cell_volume 2122.1(3)
_cod_database_code 4130060
_reflns_odcompleteness_completeness 99.90
_reflns_odcompleteness_iscentric 1
_reflns_odcompleteness_theta 66.97
_shelx_estimated_absorpt_t_max 0.977
_shelx_estimated_absorpt_t_min 0.707
_shelx_shelxl_version_number 2014/7
_shelx_space_group_comment
;
The symmetry employed for this shelxl refinement is uniquely defined
by the following loop, which should always be used as a source of
symmetry information in preference to the above space-group names.
They are only intended as comments.
;

loop_
_space_group_symop_operation_xyz
'x, y, z'
'-x, y, -z'
'x+1/2, y+1/2, z'
'-x+1/2, y+1/2, -z'

loop_
_atom_site_label
_atom_site_type_symbol
_atom_site_fract_x
_atom_site_fract_y
_atom_site_fract_z
_atom_site_U_iso_or_equiv
_atom_site_adp_type
_atom_site_occupancy
_atom_site_site_symmetry_order
_atom_site_calc_flag
_atom_site_refinement_flags_posn
_atom_site_refinement_flags_adp
O1 O -0.00306(10) -0.2140(3) -0.29978(11) 0.0340(5) Uani 1 1 d . .
O2 O 0.12967(11) -0.4833(4) -0.19069(12) 0.0385(5) Uani 1 1 d . .
N1 N 0.06350(11) -0.7369(4) -0.28096(13) 0.0290(5) Uani 1 1 d . .
H1 H 0.0550 -0.8721 -0.2928 0.035 Uiso 1 1 calc R U
C2 C -0.00362(13) -0.4064(5) -0.28776(15) 0.0285(6) Uani 1 1 d . .
C17 C -0.16624(15) -0.8414(6) -0.54590(17) 0.0342(7) Uani 1 1 d . .
C12 C -0.16988(15) -0.6353(6) -0.51457(17) 0.0344(7) Uani 1 1 d . .
C10 C -0.04877(14) -0.6692(5) -0.40749(16) 0.0292(6) Uani 1 1 d . .
C19 C -0.04564(15) -0.8759(5) -0.44088(16) 0.0316(6) Uani 1 1 d . .
H19 H -0.0040 -0.9552 -0.4170 0.038 Uiso 1 1 calc R U
C11 C -0.10998(14) -0.5532(5) -0.44435(16) 0.0328(7) Uani 1 1 d . .
H11 H -0.1126 -0.4181 -0.4232 0.039 Uiso 1 1 calc R U
C3 C -0.02971(13) -0.4910(5) -0.22885(15) 0.0300(6) Uani 1 1 d . .
C1 C 0.01759(14) -0.5704(5) -0.33781(16) 0.0286(6) Uani 1 1 d . .
C21 C 0.11938(15) -0.6748(5) -0.20974(17) 0.0319(6) Uani 1 1 d . .
C16 C -0.22662(16) -0.9231(6) -0.61601(18) 0.0429(8) Uani 1 1 d . .
H16 H -0.2250 -1.0593 -0.6370 0.051 Uiso 1 1 calc R U
C13 C -0.23296(15) -0.5141(6) -0.55307(18) 0.0411(8) Uani 1 1 d . .
H13 H -0.2358 -0.3784 -0.5325 0.049 Uiso 1 1 calc R U
C14 C -0.28978(16) -0.5957(7) -0.62048(19) 0.0478(9) Uani 1 1 d . .
H14 H -0.3310 -0.5147 -0.6458 0.057 Uiso 1 1 calc R U
C4 C -0.03138(15) -0.3451(5) -0.17069(16) 0.0342(7) Uani 1 1 d . .
H4 H -0.0154 -0.2041 -0.1689 0.041 Uiso 1 1 calc R U
C8 C -0.05491(14) -0.6993(5) -0.23091(17) 0.0330(6) Uani 1 1 d . .
H8 H -0.0540 -0.7988 -0.2689 0.040 Uiso 1 1 calc R U
C15 C -0.28615(16) -0.8033(7) -0.65202(19) 0.0486(9) Uani 1 1 d . .
H15 H -0.3251 -0.8575 -0.6979 0.058 Uiso 1 1 calc R U
C6 C -0.08219(14) -0.6172(6) -0.11753(17) 0.0383(8) Uani 1 1 d . .
C20 C 0.05754(14) -0.4520(5) -0.37888(17) 0.0327(7) Uani 1 1 d . .
H20A H 0.0681 -0.5524 -0.4122 0.049 Uiso 1 1 calc R U
H20B H 0.1006 -0.3931 -0.3368 0.049 Uiso 1 1 calc R U
H20C H 0.0288 -0.3368 -0.4131 0.049 Uiso 1 1 calc R U
C18 C -0.10270(15) -0.9596(5) -0.50727(17) 0.0340(7) Uani 1 1 d . .
H18 H -0.0997 -1.0960 -0.5272 0.041 Uiso 1 1 calc R U
C23 C 0.19256(16) -1.0004(6) -0.20465(19) 0.0419(7) Uani 1 1 d . .
H23A H 0.2167 -0.9148 -0.2281 0.063 Uiso 1 1 calc R U
H23B H 0.1525 -1.0690 -0.2483 0.063 Uiso 1 1 calc R U
H23C H 0.2239 -1.1091 -0.1691 0.063 Uiso 1 1 calc R U
C5 C -0.05675(16) -0.4088(6) -0.11563(18) 0.0394(8) Uani 1 1 d . .
H5 H -0.0567 -0.3103 -0.0768 0.047 Uiso 1 1 calc R U
C22 C 0.16810(14) -0.8551(5) -0.15470(16) 0.0334(7) Uani 1 1 d . .
C7 C -0.08156(15) -0.7608(6) -0.17670(17) 0.0379(7) Uani 1 1 d . .
H7 H -0.0993 -0.9001 -0.1799 0.045 Uiso 1 1 calc R U
C9 C -0.10732(17) -0.6888(7) -0.0560(2) 0.0494(9) Uani 1 1 d . .
H9A H -0.1219 -0.5646 -0.0357 0.074 Uiso 1 1 calc R U
H9B H -0.0697 -0.7614 -0.0107 0.074 Uiso 1 1 calc R U
H9C H -0.1464 -0.7861 -0.0824 0.074 Uiso 1 1 calc R U
C25 C 0.23069(18) -0.7494(7) -0.0832(2) 0.0576(10) Uani 1 1 d . .
H25A H 0.2141 -0.6567 -0.0532 0.086 Uiso 1 1 calc R U
H25B H 0.2569 -0.6652 -0.1044 0.086 Uiso 1 1 calc R U
H25C H 0.2606 -0.8595 -0.0468 0.086 Uiso 1 1 calc R U
C24 C 0.12659(17) -0.9913(6) -0.12028(19) 0.0447(8) Uani 1 1 d . .
H24A H 0.0870 -1.0577 -0.1653 0.067 Uiso 1 1 calc R U
H24B H 0.1102 -0.8994 -0.0898 0.067 Uiso 1 1 calc R U
H24C H 0.1567 -1.1017 -0.0843 0.067 Uiso 1 1 calc R U

loop_
_atom_site_aniso_label
_atom_site_aniso_U_11
_atom_site_aniso_U_22
_atom_site_aniso_U_33
_atom_site_aniso_U_23
_atom_site_aniso_U_13
_atom_site_aniso_U_12
O1 0.0455(11) 0.0237(12) 0.0358(10) 0.0028(9) 0.0211(9) 0.0030(9)
O2 0.0430(11) 0.0273(13) 0.0376(10) -0.0043(9) 0.0116(9) 0.0006(9)
N1 0.0335(11) 0.0206(13) 0.0306(11) -0.0015(10) 0.0126(9) 0.0009(10)
C2 0.0295(13) 0.0281(18) 0.0251(12) 0.0019(11) 0.0100(10) 0.0015(11)
C17 0.0382(15) 0.0393(19) 0.0321(13) 0.0008(13) 0.0221(12) -0.0053(13)
C12 0.0343(14) 0.043(2) 0.0322(13) 0.0077(13) 0.0205(12) 0.0023(13)
C10 0.0328(13) 0.0318(18) 0.0261(12) 0.0011(11) 0.0160(11) -0.0018(11)
C19 0.0365(14) 0.0306(17) 0.0290(13) 0.0028(12) 0.0160(11) 0.0011(13)
C11 0.0373(14) 0.0370(19) 0.0289(13) 0.0031(12) 0.0192(12) 0.0022(13)
C3 0.0306(14) 0.0323(17) 0.0269(12) 0.0047(12) 0.0128(11) 0.0066(13)
C1 0.0328(13) 0.0256(16) 0.0298(13) 0.0005(12) 0.0162(11) 0.0015(12)
C21 0.0340(14) 0.0314(19) 0.0315(13) -0.0015(12) 0.0159(11) 0.0014(12)
C16 0.0434(17) 0.053(2) 0.0344(14) 0.0009(15) 0.0199(13) -0.0086(15)
C13 0.0406(16) 0.048(2) 0.0385(15) 0.0076(15) 0.0209(13) 0.0081(15)
C14 0.0328(15) 0.067(3) 0.0409(16) 0.0091(17) 0.0146(13) 0.0092(16)
C4 0.0370(14) 0.0316(18) 0.0342(14) -0.0004(13) 0.0165(12) 0.0024(13)
C8 0.0353(14) 0.0316(18) 0.0320(13) 0.0034(13) 0.0152(11) 0.0033(13)
C15 0.0358(16) 0.072(3) 0.0360(15) 0.0003(17) 0.0148(13) -0.0101(16)
C6 0.0312(14) 0.053(2) 0.0314(14) 0.0087(14) 0.0144(12) 0.0086(14)
C20 0.0360(14) 0.0327(19) 0.0318(13) -0.0009(12) 0.0175(12) -0.0014(12)
C18 0.0454(16) 0.0273(18) 0.0317(13) 0.0002(12) 0.0195(12) -0.0029(13)
C23 0.0425(16) 0.037(2) 0.0465(16) 0.0028(15) 0.0208(14) 0.0106(14)
C5 0.0413(15) 0.048(2) 0.0337(14) -0.0030(14) 0.0217(12) 0.0058(15)
C22 0.0369(14) 0.0282(17) 0.0305(13) -0.0047(12) 0.0112(11) 0.0035(13)
C7 0.0376(14) 0.038(2) 0.0394(15) 0.0087(14) 0.0185(12) 0.0036(14)
C9 0.0444(17) 0.066(3) 0.0442(17) 0.0074(17) 0.0256(14) 0.0023(17)
C25 0.0519(18) 0.037(2) 0.0525(19) -0.0027(17) -0.0043(16) 0.0023(17)
C24 0.0536(18) 0.046(2) 0.0360(15) 0.0072(15) 0.0218(14) 0.0098(16)

loop_
_atom_type_symbol
_atom_type_description
_atom_type_scat_dispersion_real
_atom_type_scat_dispersion_imag
_atom_type_scat_source
C C 0.0181 0.0091 'International Tables Vol C Tables 4.2.6.8 and 6.1.1.4'
H H 0.0000 0.0000 'International Tables Vol C Tables 4.2.6.8 and 6.1.1.4'
N N 0.0311 0.0180 'International Tables Vol C Tables 4.2.6.8 and 6.1.1.4'
O O 0.0492 0.0322 'International Tables Vol C Tables 4.2.6.8 and 6.1.1.4'

loop_
_geom_angle_atom_site_label_1
_geom_angle_atom_site_label_2
_geom_angle_atom_site_label_3
_geom_angle
C1 N1 H1 120.4
C21 N1 H1 120.4
C21 N1 C1 119.2(2)
O1 C2 C3 120.4(3)
O1 C2 C1 120.4(2)
C3 C2 C1 119.1(2)
C12 C17 C16 119.0(3)
C12 C17 C18 118.8(3)
C18 C17 C16 122.2(3)
C17 C12 C11 119.3(3)
C17 C12 C13 119.4(3)
C13 C12 C11 121.2(3)
C19 C10 C1 120.2(2)
C11 C10 C19 118.6(3)
C11 C10 C1 120.9(3)
C10 C19 H19 119.4
C18 C19 C10 121.2(3)
C18 C19 H19 119.4
C12 C11 H11 119.4
C10 C11 C12 121.3(3)
C10 C11 H11 119.4
C4 C3 C2 117.1(3)
C8 C3 C2 124.5(3)
C8 C3 C4 118.4(3)
N1 C1 C2 108.8(2)
N1 C1 C10 111.8(2)
N1 C1 C20 109.4(2)
C10 C1 C2 109.7(2)
C10 C1 C20 107.1(2)
C20 C1 C2 109.9(2)
O2 C21 N1 120.7(3)
O2 C21 C22 122.2(3)
N1 C21 C22 117.1(3)
C17 C16 H16 119.8
C15 C16 C17 120.3(3)
C15 C16 H16 119.8
C12 C13 H13 119.9
C14 C13 C12 120.3(3)
C14 C13 H13 119.9
C13 C14 H14 119.8
C13 C14 C15 120.3(3)
C15 C14 H14 119.8
C3 C4 H4 119.7
C5 C4 C3 120.6(3)
C5 C4 H4 119.7
C3 C8 H8 119.7
C3 C8 C7 120.7(3)
C7 C8 H8 119.7
C16 C15 C14 120.6(3)
C16 C15 H15 119.7
C14 C15 H15 119.7
C5 C6 C7 117.9(3)
C5 C6 C9 121.2(3)
C7 C6 C9 120.8(3)
C1 C20 H20A 109.5
C1 C20 H20B 109.5
C1 C20 H20C 109.5
H20A C20 H20B 109.5
H20A C20 H20C 109.5
H20B C20 H20C 109.5
C17 C18 H18 119.6
C19 C18 C17 120.8(3)
C19 C18 H18 119.6
H23A C23 H23B 109.5
H23A C23 H23C 109.5
H23B C23 H23C 109.5
C22 C23 H23A 109.5
C22 C23 H23B 109.5
C22 C23 H23C 109.5
C4 C5 C6 121.2(3)
C4 C5 H5 119.4
C6 C5 H5 119.4
C21 C22 C24 108.4(2)
C23 C22 C21 110.6(2)
C23 C22 C24 109.3(3)
C25 C22 C21 108.3(3)
C25 C22 C23 110.8(3)
C25 C22 C24 109.3(3)
C8 C7 C6 121.2(3)
C8 C7 H7 119.4
C6 C7 H7 119.4
C6 C9 H9A 109.5
C6 C9 H9B 109.5
C6 C9 H9C 109.5
H9A C9 H9B 109.5
H9A C9 H9C 109.5
H9B C9 H9C 109.5
C22 C25 H25A 109.5
C22 C25 H25B 109.5
C22 C25 H25C 109.5
H25A C25 H25B 109.5
H25A C25 H25C 109.5
H25B C25 H25C 109.5
C22 C24 H24A 109.5
C22 C24 H24B 109.5
C22 C24 H24C 109.5
H24A C24 H24B 109.5
H24A C24 H24C 109.5
H24B C24 H24C 109.5

loop_
_geom_bond_atom_site_label_1
_geom_bond_atom_site_label_2
_geom_bond_distance
O1 C2 1.209(4)
O2 C21 1.223(4)
N1 H1 0.8600
N1 C1 1.470(4)
N1 C21 1.356(3)
C2 C3 1.502(4)
C2 C1 1.556(4)
C17 C12 1.410(4)
C17 C16 1.429(4)
C17 C18 1.412(4)
C12 C11 1.426(4)
C12 C13 1.414(4)
C10 C19 1.426(4)
C10 C11 1.367(4)
C10 C1 1.532(4)
C19 H19 0.9300
C19 C18 1.366(4)
C11 H11 0.9300
C3 C4 1.399(4)
C3 C8 1.387(4)
C1 C20 1.544(4)
C21 C22 1.540(4)
C16 H16 0.9300
C16 C15 1.352(5)
C13 H13 0.9300
C13 C14 1.368(4)
C14 H14 0.9300
C14 C15 1.420(6)
C4 H4 0.9300
C4 C5 1.389(4)
C8 H8 0.9300
C8 C7 1.391(4)
C15 H15 0.9300
C6 C5 1.390(5)
C6 C7 1.396(4)
C6 C9 1.504(4)
C20 H20A 0.9600
C20 H20B 0.9600
C20 H20C 0.9600
C18 H18 0.9300
C23 H23A 0.9600
C23 H23B 0.9600
C23 H23C 0.9600
C23 C22 1.524(4)
C5 H5 0.9300
C22 C25 1.522(4)
C22 C24 1.541(4)
C7 H7 0.9300
C9 H9A 0.9600
C9 H9B 0.9600
C9 H9C 0.9600
C25 H25A 0.9600
C25 H25B 0.9600
C25 H25C 0.9600
C24 H24A 0.9600
C24 H24B 0.9600
C24 H24C 0.9600

loop_
_geom_torsion_atom_site_label_1
_geom_torsion_atom_site_label_2
_geom_torsion_atom_site_label_3
_geom_torsion_atom_site_label_4
_geom_torsion
O1 C2 C3 C4 -19.9(4)
O1 C2 C3 C8 157.1(3)
O1 C2 C1 N1 136.5(3)
O1 C2 C1 C10 -100.9(3)
O1 C2 C1 C20 16.7(3)
O2 C21 C22 C23 -127.6(3)
O2 C21 C22 C25 -6.0(4)
O2 C21 C22 C24 112.5(3)
N1 C21 C22 C23 52.8(3)
N1 C21 C22 C25 174.4(3)
N1 C21 C22 C24 -67.1(3)
C2 C3 C4 C5 178.1(2)
C2 C3 C8 C7 -176.6(2)
C17 C12 C11 C10 0.9(4)
C17 C12 C13 C14 -0.5(4)
C17 C16 C15 C14 -0.5(4)
C12 C17 C16 C15 0.5(4)
C12 C17 C18 C19 -0.2(4)
C12 C13 C14 C15 0.5(5)
C10 C19 C18 C17 1.3(4)
C19 C10 C11 C12 0.1(4)
C19 C10 C1 N1 -34.8(3)
C19 C10 C1 C2 -155.6(2)
C19 C10 C1 C20 85.1(3)
C11 C12 C13 C14 179.9(3)
C11 C10 C19 C18 -1.2(4)
C11 C10 C1 N1 151.8(2)
C11 C10 C1 C2 31.0(3)
C11 C10 C1 C20 -88.3(3)
C3 C2 C1 N1 -47.8(3)
C3 C2 C1 C10 74.8(3)
C3 C2 C1 C20 -167.6(2)
C3 C4 C5 C6 -1.1(4)
C3 C8 C7 C6 -1.6(4)
C1 N1 C21 O2 3.7(4)
C1 N1 C21 C22 -176.7(2)
C1 C2 C3 C4 164.4(2)
C1 C2 C3 C8 -18.6(4)
C1 C10 C19 C18 -174.8(2)
C1 C10 C11 C12 173.7(2)
C21 N1 C1 C2 -49.6(3)
C21 N1 C1 C10 -170.9(2)
C21 N1 C1 C20 70.5(3)
C16 C17 C12 C11 179.6(3)
C16 C17 C12 C13 0.0(4)
C16 C17 C18 C19 179.3(3)
C13 C12 C11 C10 -179.4(3)
C13 C14 C15 C16 0.0(5)
C4 C3 C8 C7 0.4(4)
C8 C3 C4 C5 0.9(4)
C18 C17 C12 C11 -0.9(4)
C18 C17 C12 C13 179.4(3)
C18 C17 C16 C15 -179.0(3)
C5 C6 C7 C8 1.4(4)
C7 C6 C5 C4 -0.1(4)
C9 C6 C5 C4 177.8(3)
C9 C6 C7 C8 -176.5(2)
